data_9001689
loop_
_publ_author_name
'Dai, Y. S.'
'Post, J. E.'

_publ_section_title
;
 Crystal structure of hillebrandite: A natural analogue of calcium silicate
 hydrate (CSH) phases in Portland cement
;
_journal_name_full 'American Mineralogist'
_journal_page_first 841
_journal_page_last 844
_journal_volume 80
_journal_year 1995
_chemical_formula_sum 'Ca3 H2 O7.5 Si1.5'
_chemical_name_mineral Hillebrandite
_space_group_IT_number 36
_symmetry_space_group_name_Hall 'C 2c -2'
_symmetry_space_group_name_H-M 'C m c 21'
_cell_angle_alpha 90
_cell_angle_beta 90
_cell_angle_gamma 90
_cell_formula_units_Z 4
_cell_length_a 3.6389
_cell_length_b 16.311
_cell_length_c 11.829
_cell_volume 702.100
_database_code_amcsd 0001745
_exptl_crystal_density_diffrn 2.690
_cod_original_formula_sum 'Ca3 Si1.5 O7.5 H2'
_cod_database_code 9001689

loop_
_space_group_symop_operation_xyz
x,y,z
1/2+x,1/2+y,z
x,-y,1/2+z
1/2+x,1/2-y,1/2+z
-x,y,z
1/2-x,1/2+y,z
-x,-y,1/2+z
1/2-x,1/2-y,1/2+z

loop_
_atom_site_label
_atom_site_fract_x
_atom_site_fract_y
_atom_site_fract_z
_atom_site_occupancy
_atom_site_U_iso_or_equiv
_atom_site_type_symbol
_atom_site_attached_hydrogens
Ca1 0.00000 0.21640 0.06400 1.00000 0.01370 Ca 0
Ca2 0.50000 0.39920 -0.04790 1.00000 0.01140 Ca 0
Ca3 0.50000 0.04900 0.18880 1.00000 0.01180 Ca 0
Si1 0.43000 0.08630 -0.10190 0.50000 0.01100 Si 0
Si2 0.50000 0.37270 0.21340 0.50000 0.00800 Si 0
O-H1 0.00000 0.30910 -0.08120 1.00000 0.01400 O 1
O2 0.50000 0.12590 0.01980 1.00000 0.01300 O 0
O3 0.50000 0.46370 0.13800 1.00000 0.02400 O 0
O4 0.50000 0.29640 0.12510 1.00000 0.01900 O 0
O5 0.00000 0.48900 -0.11230 1.00000 0.01000 O 0
O-H6 0.00000 0.13700 0.23610 1.00000 0.01300 O 1
O7 0.36400 0.13280 -0.20500 0.50000 0.01400 O 0
O8 0.00000 0.11000 -0.12700 0.50000 0.01400 O 0

loop_
_cod_changelog_entry_id
_cod_changelog_entry_author
_cod_changelog_entry_date
_cod_changelog_entry_text
1
;cod-tools version 3.8.0
Id: cif_guess_AMCSD_atom_types 9574 2023-05-10 09:00:05Z saulius
;
2023-05-10T18:47:37+03:00
;Derived atom types and hydrogen counts
from atom names that follow the AMCSD naming convention
(Wat == water, O-H == hydroxyl).
;

loop_
_cod_related_entry_id
_cod_related_entry_database
_cod_related_entry_code
1 AMCSD 0001745
